data_7042962
loop_
_publ_author_name
'Ma, Qing'
'Chen, Ya'
'Liao, Longyu'
'Lu, Huanchang'
'Fan, Guijuan'
'Huang, Jinglun'

_publ_section_title
;
 Energetic \p-conjugated vinyl bridged triazoles: a thermally stable and
 insensitive heterocyclic cation
;
_journal_name_full 'Dalton Trans.'
_journal_paper_doi 10.1039/C7DT01261F
_journal_year 2017
_chemical_formula_moiety 'C6 H12 N10, 2(C3 N5 O6)'
_chemical_formula_sum 'C12 H12 N20 O12'
_chemical_formula_weight 628.42
_chemical_name_systematic
; 
 ? 
;
_space_group_IT_number 13
_symmetry_cell_setting monoclinic
_symmetry_space_group_name_Hall '-P 2yac'
_symmetry_space_group_name_H-M 'P 1 2/n 1'
_atom_sites_solution_hydrogens geom
_atom_sites_solution_primary direct
_atom_sites_solution_secondary difmap
_audit_creation_method SHELXL-97
_audit_update_record
;
2016-12-28 deposited with the CCDC.
2017-05-15 downloaded from the CCDC.
;
_cell_angle_alpha 90.00
_cell_angle_beta 97.917(4)
_cell_angle_gamma 90.00
_cell_formula_units_Z 2
_cell_length_a 13.4466(13)
_cell_length_b 5.9301(6)
_cell_length_c 15.0419(16)
_cell_measurement_reflns_used 1168
_cell_measurement_temperature 173(2)
_cell_measurement_theta_max 24.54
_cell_measurement_theta_min 3.44
_cell_volume 1188.0(2)
_computing_structure_refinement 'SHELXL-97 (Sheldrick, 2008)'
_computing_structure_solution 'SHELXS-97 (Sheldrick, 2008)'
_diffrn_ambient_temperature 173(2)
_diffrn_measured_fraction_theta_full 0.988
_diffrn_measured_fraction_theta_max 0.988
_diffrn_measurement_device_type 'PHOTON100 CMOS detector'
_diffrn_measurement_method 'omega scan'
_diffrn_radiation_monochromator 'TRIUMPH curved crystal monochromator'
_diffrn_radiation_source 'fine-focus sealed tube'
_diffrn_radiation_type MoK\a
_diffrn_radiation_wavelength 0.71073
_diffrn_reflns_av_R_equivalents 0.0590
_diffrn_reflns_av_sigmaI/netI 0.0597
_diffrn_reflns_limit_h_max 16
_diffrn_reflns_limit_h_min -16
_diffrn_reflns_limit_k_max 6
_diffrn_reflns_limit_k_min -7
_diffrn_reflns_limit_l_max 18
_diffrn_reflns_limit_l_min -18
_diffrn_reflns_number 6516
_diffrn_reflns_theta_full 25.35
_diffrn_reflns_theta_max 25.35
_diffrn_reflns_theta_min 3.06
_exptl_absorpt_coefficient_mu 0.156
_exptl_absorpt_correction_T_max 0.7452
_exptl_absorpt_correction_T_min 0.6875
_exptl_absorpt_correction_type multi-scan
_exptl_absorpt_process_details 'SADABS (Bruker, 2012)'
_exptl_crystal_density_diffrn 1.757
_exptl_crystal_density_method 'not measured'
_exptl_crystal_description block
_exptl_crystal_F_000 640
_exptl_crystal_size_max 0.22
_exptl_crystal_size_mid 0.19
_exptl_crystal_size_min 0.15
_refine_diff_density_max 0.214
_refine_diff_density_min -0.252
_refine_diff_density_rms 0.054
_refine_ls_extinction_method none
_refine_ls_goodness_of_fit_ref 1.051
_refine_ls_hydrogen_treatment mixed
_refine_ls_matrix_type full
_refine_ls_number_parameters 214
_refine_ls_number_reflns 2150
_refine_ls_number_restraints 2
_refine_ls_restrained_S_all 1.052
_refine_ls_R_factor_all 0.0805
_refine_ls_R_factor_gt 0.0383
_refine_ls_shift/su_max 0.000
_refine_ls_shift/su_mean 0.000
_refine_ls_structure_factor_coef Fsqd
_refine_ls_weighting_details 'calc w=1/[\s^2^(Fo^2^)+(0.0430P)^2^+0.0000P] where P=(Fo^2^+2Fc^2^)/3'
_refine_ls_weighting_scheme calc
_refine_ls_wR_factor_gt 0.0808
_refine_ls_wR_factor_ref 0.0935
_reflns_number_gt 1403
_reflns_number_total 2150
_reflns_threshold_expression >2sigma(I)
_cod_data_source_file c7dt01261f2.cif
_cod_data_source_block 1
_cod_depositor_comments
;
The following automatic conversions were performed:

'_symmetry_cell_setting' value 'Monoclinic' changed to 'monoclinic'
according to
/home/data/users/saulius/crontab/automatic-downloads/rss-feeds/RSC/lib/dictionaries/cif_core.dic
dictionary named 'cif_core.dic' version 2.4.2 from 2011-04-26.

Automatic conversion script
Id: cif_fix_values 4973 2017-02-22 13:04:09Z antanas 
;
_cod_original_sg_symbol_H-M 'P2/n  '
_cod_database_code 7042962

loop_
_symmetry_equiv_pos_as_xyz
'x, y, z'
'-x+1/2, y, -z+1/2'
'-x, -y, -z'
'x-1/2, -y, z-1/2'

loop_
_atom_site_label
_atom_site_type_symbol
_atom_site_fract_x
_atom_site_fract_y
_atom_site_fract_z
_atom_site_U_iso_or_equiv
_atom_site_adp_type
_atom_site_occupancy
_atom_site_symmetry_multiplicity
_atom_site_calc_flag
_atom_site_refinement_flags
C1 C 0.49613(16) 0.9101(4) 0.47311(14) 0.0175(6) Uani 1 1 d .
H1 H 0.4683 0.7755 0.4934 0.021 Uiso 1 1 calc R
C2 C 0.54790(16) 0.7875(4) 0.25080(15) 0.0150(5) Uani 1 1 d .
C3 C 0.52820(16) 0.9111(4) 0.38552(14) 0.0151(5) Uani 1 1 d .
C4 C 0.14292(17) 1.0130(4) 0.48052(15) 0.0188(5) Uani 1 1 d .
C5 C 0.19968(16) 0.8286(4) 0.46521(14) 0.0160(5) Uani 1 1 d .
C6 C 0.21595(17) 0.7287(4) 0.54951(15) 0.0183(6) Uani 1 1 d .
N1 N 0.57909(14) 1.0681(3) 0.35125(12) 0.0172(5) Uani 1 1 d .
N2 N 0.59192(15) 0.9865(3) 0.26732(12) 0.0182(5) Uani 1 1 d .
H2A H 0.6274(16) 1.054(4) 0.2314(15) 0.022 Uiso 1 1 d .
N3 N 0.50749(14) 0.7359(3) 0.32538(12) 0.0150(4) Uani 1 1 d .
N4 N 0.54361(16) 0.6625(4) 0.17810(14) 0.0235(5) Uani 1 1 d .
H4A H 0.5072(19) 0.545(4) 0.1738(16) 0.028 Uiso 1 1 d .
H4B H 0.5667(18) 0.727(4) 0.1337(17) 0.028 Uiso 1 1 d .
N5 N 0.45637(16) 0.5374(3) 0.34235(14) 0.0233(5) Uani 1 1 d D
H5A H 0.4980(16) 0.426(3) 0.3389(16) 0.028 Uiso 1 1 d D
H5B H 0.3958(13) 0.533(4) 0.3079(14) 0.028 Uiso 1 1 d D
N6 N 0.17150(15) 0.8466(3) 0.60939(13) 0.0226(5) Uani 1 1 d .
N7 N 0.12537(14) 1.0235(3) 0.56576(13) 0.0241(5) Uani 1 1 d .
N8 N 0.09708(15) 1.1798(4) 0.41814(15) 0.0262(5) Uani 1 1 d .
N9 N 0.23627(15) 0.7644(4) 0.38226(13) 0.0217(5) Uani 1 1 d .
N10 N 0.27573(14) 0.5342(3) 0.57703(14) 0.0252(5) Uani 1 1 d .
O1 O 0.05872(14) 1.3447(3) 0.44936(13) 0.0400(5) Uani 1 1 d .
O2 O 0.09907(13) 1.1467(3) 0.33772(11) 0.0334(5) Uani 1 1 d .
O3 O 0.29547(13) 0.8911(3) 0.35392(11) 0.0316(5) Uani 1 1 d .
O4 O 0.20497(14) 0.5882(3) 0.34644(11) 0.0352(5) Uani 1 1 d .
O5 O 0.32282(14) 0.4515(3) 0.52068(12) 0.0380(5) Uani 1 1 d .
O6 O 0.27768(14) 0.4652(3) 0.65336(12) 0.0396(5) Uani 1 1 d .

loop_
_atom_site_aniso_label
_atom_site_aniso_U_11
_atom_site_aniso_U_22
_atom_site_aniso_U_33
_atom_site_aniso_U_23
_atom_site_aniso_U_13
_atom_site_aniso_U_12
C1 0.0170(13) 0.0197(13) 0.0158(13) -0.0003(9) 0.0024(11) -0.0026(11)
C2 0.0152(12) 0.0153(13) 0.0147(12) -0.0011(10) 0.0022(10) 0.0019(10)
C3 0.0170(13) 0.0141(13) 0.0141(12) -0.0023(10) 0.0016(10) 0.0016(10)
C4 0.0192(13) 0.0184(13) 0.0184(13) 0.0037(11) 0.0007(10) 0.0012(11)
C5 0.0150(12) 0.0190(14) 0.0137(13) -0.0020(10) 0.0012(10) -0.0015(10)
C6 0.0170(13) 0.0195(14) 0.0183(13) 0.0015(11) 0.0021(10) 0.0036(11)
N1 0.0219(11) 0.0190(11) 0.0109(10) -0.0028(8) 0.0030(8) -0.0018(9)
N2 0.0217(11) 0.0206(12) 0.0138(11) -0.0024(9) 0.0072(8) -0.0050(10)
N3 0.0190(10) 0.0117(10) 0.0149(10) -0.0001(9) 0.0045(8) -0.0016(9)
N4 0.0321(13) 0.0226(13) 0.0181(12) -0.0058(10) 0.0116(10) -0.0084(10)
N5 0.0268(13) 0.0163(12) 0.0277(12) -0.0002(10) 0.0068(10) -0.0036(10)
N6 0.0234(12) 0.0251(12) 0.0198(11) 0.0014(10) 0.0048(9) 0.0030(10)
N7 0.0267(12) 0.0243(12) 0.0225(12) 0.0013(10) 0.0074(9) 0.0069(10)
N8 0.0206(12) 0.0245(13) 0.0326(14) 0.0066(10) 0.0010(10) -0.0023(10)
N9 0.0216(11) 0.0260(13) 0.0177(11) 0.0011(10) 0.0031(9) 0.0021(10)
N10 0.0215(12) 0.0278(13) 0.0264(13) 0.0040(10) 0.0041(10) 0.0030(10)
O1 0.0422(12) 0.0257(11) 0.0550(13) 0.0115(10) 0.0174(10) 0.0150(10)
O2 0.0380(12) 0.0341(11) 0.0253(11) 0.0096(8) -0.0057(9) -0.0067(9)
O3 0.0269(10) 0.0405(12) 0.0293(11) 0.0050(9) 0.0106(8) -0.0079(9)
O4 0.0492(12) 0.0316(11) 0.0265(10) -0.0129(9) 0.0115(9) -0.0098(10)
O5 0.0440(12) 0.0399(12) 0.0321(11) 0.0035(9) 0.0123(10) 0.0229(10)
O6 0.0434(12) 0.0486(13) 0.0285(11) 0.0231(10) 0.0115(9) 0.0169(10)

loop_
_atom_type_symbol
_atom_type_description
_atom_type_scat_dispersion_real
_atom_type_scat_dispersion_imag
_atom_type_scat_source
C C 0.0033 0.0016 'International Tables Vol C Tables 4.2.6.8 and 6.1.1.4'
H H 0.0000 0.0000 'International Tables Vol C Tables 4.2.6.8 and 6.1.1.4'
N N 0.0061 0.0033 'International Tables Vol C Tables 4.2.6.8 and 6.1.1.4'
O O 0.0106 0.0060 'International Tables Vol C Tables 4.2.6.8 and 6.1.1.4'

loop_
_geom_angle_atom_site_label_1
_geom_angle_atom_site_label_2
_geom_angle_atom_site_label_3
_geom_angle
_geom_angle_site_symmetry_1
C1 C1 C3 122.9(3) 3_676
C1 C1 H1 118.6 3_676
C3 C1 H1 118.6 .
N4 C2 N2 128.6(2) .
N4 C2 N3 126.0(2) .
N2 C2 N3 105.44(19) .
N1 C3 N3 110.37(18) .
N1 C3 C1 127.1(2) .
N3 C3 C1 122.5(2) .
N7 C4 C5 112.0(2) .
N7 C4 N8 118.4(2) .
C5 C4 N8 129.5(2) .
C4 C5 C6 102.00(19) .
C4 C5 N9 128.0(2) .
C6 C5 N9 130.0(2) .
N6 C6 C5 111.2(2) .
N6 C6 N10 120.5(2) .
C5 C6 N10 128.2(2) .
C3 N1 N2 104.42(17) .
C2 N2 N1 111.89(18) .
C2 N2 H2A 124.2(16) .
N1 N2 H2A 123.8(16) .
C2 N3 C3 107.86(18) .
C2 N3 N5 127.25(18) .
C3 N3 N5 124.84(18) .
C2 N4 H4A 118.9(16) .
C2 N4 H4B 114.5(17) .
H4A N4 H4B 125(2) .
N3 N5 H5A 106.9(16) .
N3 N5 H5B 110.2(16) .
H5A N5 H5B 119(2) .
C6 N6 N7 107.27(18) .
C4 N7 N6 107.57(19) .
O2 N8 O1 124.8(2) .
O2 N8 C4 117.8(2) .
O1 N8 C4 117.5(2) .
O3 N9 O4 125.2(2) .
O3 N9 C5 117.1(2) .
O4 N9 C5 117.7(2) .
O6 N10 O5 124.9(2) .
O6 N10 C6 118.8(2) .
O5 N10 C6 116.3(2) .

loop_
_geom_bond_atom_site_label_1
_geom_bond_atom_site_label_2
_geom_bond_distance
_geom_bond_site_symmetry_2
C1 C1 1.333(4) 3_676
C1 C3 1.442(3) .
C1 H1 0.9500 .
C2 N4 1.316(3) .
C2 N2 1.329(3) .
C2 N3 1.347(3) .
C3 N1 1.303(3) .
C3 N3 1.380(3) .
C4 N7 1.337(3) .
C4 C5 1.371(3) .
C4 N8 1.442(3) .
C5 C6 1.389(3) .
C5 N9 1.454(3) .
C6 N6 1.344(3) .
C6 N10 1.434(3) .
N1 N2 1.385(2) .
N2 H2A 0.87(2) .
N3 N5 1.404(3) .
N4 H4A 0.85(3) .
N4 H4B 0.86(3) .
N5 H5A 0.871(16) .
N5 H5B 0.903(16) .
N6 N7 1.343(3) .
N8 O2 1.229(2) .
N8 O1 1.229(2) .
N9 O3 1.214(2) .
N9 O4 1.223(2) .
N10 O6 1.216(2) .
N10 O5 1.228(2) .
